data_4113771
loop_
_publ_author_name
'Katsuaki Kobayashi'
'Hideki Ohtsu'
'Tohru Wada'
'Tatsuhisa Kato'
'Koji Tanaka'

_publ_section_title
;
 Characterization of a Stable Ruthenium Complex with an Oxyl Radical
;
_journal_name_full 'Journal of the American Chemical Society'
_journal_page_first 6729
_journal_page_last 6739
_journal_paper_doi 10.1021/ja0211510
_journal_volume 125
_journal_year 2003
_chemical_formula_sum 'C32 H37 N3 O5 Ru'
_chemical_formula_weight 644.73
_space_group_IT_number 2
_symmetry_cell_setting triclinic
_symmetry_Int_Tables_number 2
_symmetry_space_group_name_Hall '-P 1'
_symmetry_space_group_name_H-M 'P -1'
_cell_angle_alpha 86.59(2)
_cell_angle_beta 81.85(2)
_cell_angle_gamma 65.66(1)
_cell_formula_units_Z 2
_cell_length_a 8.391(5)
_cell_length_b 9.318(6)
_cell_length_c 21.46(2)
_cell_measurement_reflns_used 5190
_cell_measurement_temperature 173.1
_cell_measurement_theta_max 27.5
_cell_measurement_theta_min 3.1
_cell_volume 1513.3(19)
_computing_cell_refinement CRYSTALCLEAR
_computing_data_collection CRYSTALCLEAR
_computing_data_reduction 'teXsan Ver. 1.11'
_computing_publication_material 'teXsan Ver. 1.11'
_computing_structure_refinement 'teXsan Ver. 1.10'
_computing_structure_solution 'DIRDIF94 (PATTY)'
_diffrn_detector_area_resol_mean 14.62
_diffrn_measured_fraction_theta_full 0.9494
_diffrn_measured_fraction_theta_max 0.9494
_diffrn_measurement_device_type 'Rigaku/MSC Mercury CCD'
_diffrn_measurement_method \w
_diffrn_radiation_type 'Mo K\a'
_diffrn_radiation_wavelength 0.7107
_diffrn_reflns_av_R_equivalents 0.029
_diffrn_reflns_limit_h_max 10
_diffrn_reflns_limit_h_min -10
_diffrn_reflns_limit_k_max 12
_diffrn_reflns_limit_k_min -11
_diffrn_reflns_limit_l_max 27
_diffrn_reflns_limit_l_min -26
_diffrn_reflns_number 340
_diffrn_reflns_theta_full 27.49
_diffrn_reflns_theta_max 27.49
_exptl_absorpt_coefficient_mu 0.562
_exptl_absorpt_correction_type none
_exptl_crystal_colour Violet
_exptl_crystal_density_diffrn 1.415
_exptl_crystal_description Prism
_exptl_crystal_size_max 0.500
_exptl_crystal_size_mid 0.300
_exptl_crystal_size_min 0.200
_refine_diff_density_max 1.72
_refine_diff_density_min -1.69
_refine_ls_extinction_method none
_refine_ls_goodness_of_fit_ref 1.890
_refine_ls_hydrogen_treatment noref
_refine_ls_number_parameters 370
_refine_ls_number_reflns 6545
_refine_ls_R_factor_gt 0.050(>2.0sigma(I))
_refine_ls_shift/su_max 0.0389
_refine_ls_structure_factor_coef F
_refine_ls_weighting_details 'w = 1/\s^2^(Fo) + 0.00063|Fo|^2^]'
_refine_ls_weighting_scheme calc
_refine_ls_wR_factor_ref 0.073(>2.0sigma(I))
_reflns_number_gt 6048
_reflns_number_total 6556
_reflns_threshold_expression F^2^>2.0\s(F^2^)
_cod_data_source_file ja0211510_1.cif
_cod_data_source_block C32H37N3O5Ru
_cod_original_cell_volume 1513(1)
_cod_original_sg_symbol_H-M 'P -1 '
_cod_original_formula_sum 'C32 H37 N3 O5 Ru '
_cod_database_code 4113771

loop_
_symmetry_equiv_pos_as_xyz
x,y,z
-x,-y,-z

loop_
_atom_site_label
_atom_site_type_symbol
_atom_site_fract_x
_atom_site_fract_y
_atom_site_fract_z
_atom_site_U_iso_or_equiv
_atom_site_adp_type
_atom_site_occupancy
_atom_site_calc_flag
Ru(1) Ru 0.13436(4) 0.41442(3) 0.18950(1) 0.01791(8) Uani 1.00 d
O(1) O -0.0528(3) 0.5586(3) 0.2553(1) 0.0217(6) Uani 1.00 d
O(2) O 0.2901(3) 0.4128(3) 0.2534(1) 0.0203(6) Uani 1.00 d
O(3) O 0.3608(3) 0.2665(3) 0.1357(1) 0.0238(7) Uani 1.00 d
O(4) O 0.2511(4) 0.1582(4) 0.0725(1) 0.0328(8) Uani 1.00 d
O(5) O 0.2756(5) 0.1780(5) 0.8015(2) 0.058(1) Uani 1.00 d
N(1) N 0.1440(4) 0.6002(4) 0.1354(1) 0.0216(8) Uani 1.00 d
N(2) N -0.0392(4) 0.4392(4) 0.1334(1) 0.0206(8) Uani 1.00 d
N(3) N 0.0649(5) 0.2324(4) 0.2203(2) 0.0261(8) Uani 1.00 d
C(1) C 0.0142(5) 0.5772(4) 0.3051(2) 0.0201(9) Uani 1.00 d
C(2) C 0.2014(5) 0.4990(4) 0.3038(2) 0.0194(9) Uani 1.00 d
C(3) C 0.2836(5) 0.5205(5) 0.3538(2) 0.0225(9) Uani 1.00 d
C(4) C 0.1732(5) 0.6119(5) 0.4044(2) 0.0251(10) Uani 1.00 d
C(5) C -0.0148(5) 0.6849(4) 0.4077(2) 0.0225(9) Uani 1.00 d
C(6) C -0.0907(5) 0.6665(4) 0.3573(2) 0.0226(9) Uani 1.00 d
C(7) C 0.5659(6) 0.5058(7) 0.2934(2) 0.044(1) Uani 1.00 d
C(8) C 0.5508(6) 0.2651(6) 0.3461(2) 0.044(1) Uani 1.00 d
C(9) C 0.5464(6) 0.4782(9) 0.4100(2) 0.061(2) Uani 1.00 d
C(10) C 0.4847(5) 0.4442(6) 0.3509(2) 0.033(1) Uani 1.00 d
C(11) C -0.0442(7) 0.7324(6) 0.5254(2) 0.040(1) Uani 1.00 d
C(12) C -0.3100(8) 0.7850(9) 0.4755(3) 0.067(2) Uani 1.00 d
C(13) C -0.1443(8) 0.9572(6) 0.4505(2) 0.047(1) Uani 1.00 d
C(14) C -0.1258(6) 0.7871(5) 0.4646(2) 0.029(1) Uani 1.00 d
C(15) C 0.2434(5) 0.6786(5) 0.1410(2) 0.028(1) Uani 1.00 d
C(16) C 0.2328(6) 0.8082(6) 0.1043(2) 0.039(1) Uani 1.00 d
C(17) C 0.1201(6) 0.8557(6) 0.0585(2) 0.040(1) Uani 1.00 d
C(18) C 0.0178(5) 0.7741(5) 0.0516(2) 0.030(1) Uani 1.00 d
C(19) C 0.0292(5) 0.6479(5) 0.0910(2) 0.0222(9) Uani 1.00 d
C(20) C -0.0784(5) 0.5570(5) 0.0906(2) 0.0238(9) Uani 1.00 d
C(21) C -0.2108(6) 0.5864(5) 0.0536(2) 0.033(1) Uani 1.00 d
C(22) C -0.3086(6) 0.4944(6) 0.0643(2) 0.039(1) Uani 1.00 d
C(23) C -0.2704(6) 0.3759(6) 0.1089(2) 0.034(1) Uani 1.00 d
C(24) C -0.1279(5) 0.3443(5) 0.1424(2) 0.0257(10) Uani 1.00 d
C(25) C -0.0627(5) 0.2236(5) 0.1903(2) 0.0264(10) Uani 1.00 d
C(26) C -0.1202(7) 0.1024(6) 0.2044(2) 0.040(1) Uani 1.00 d
C(27) C -0.0483(7) -0.0054(6) 0.2504(3) 0.047(1) Uani 1.00 d
C(28) C 0.0762(8) 0.0044(6) 0.2814(3) 0.047(1) Uani 1.00 d
C(29) C 0.1313(6) 0.1261(5) 0.2657(2) 0.034(1) Uani 1.00 d
C(30) C 0.3727(5) 0.1711(4) 0.0932(2) 0.0215(9) Uani 1.00 d
C(31) C 0.5632(6) 0.0633(6) 0.0688(2) 0.042(1) Uani 1.00 d
C(32) C 0.4417(8) 0.0981(8) 0.7705(3) 0.066(2) Uani 1.00 d

loop_
_atom_site_aniso_label
_atom_site_aniso_U_11
_atom_site_aniso_U_22
_atom_site_aniso_U_33
_atom_site_aniso_U_12
_atom_site_aniso_U_13
_atom_site_aniso_U_23
Ru(1) 0.0161(2) 0.0178(2) 0.0185(2) -0.0054(1) -0.0024(1) -0.0004(1)
O(1) 0.016(1) 0.025(1) 0.022(1) -0.005(1) -0.0027(9) -0.003(1)
O(2) 0.016(1) 0.021(1) 0.021(1) -0.004(1) -0.0023(9) -0.0024(10)
O(3) 0.019(1) 0.022(1) 0.026(1) -0.005(1) -0.001(1) -0.006(1)
O(4) 0.029(2) 0.037(2) 0.035(2) -0.015(1) -0.003(1) -0.012(1)
O(5) 0.050(2) 0.041(2) 0.058(2) 0.005(2) -0.003(2) 0.005(2)
N(1) 0.021(2) 0.020(2) 0.022(1) -0.006(1) -0.001(1) 0.000(1)
N(2) 0.023(2) 0.019(2) 0.020(1) -0.008(1) -0.001(1) -0.003(1)
N(3) 0.031(2) 0.018(2) 0.027(2) -0.008(1) 0.001(1) -0.001(1)
C(1) 0.022(2) 0.014(2) 0.021(2) -0.005(1) -0.003(1) 0.002(1)
C(2) 0.022(2) 0.018(2) 0.020(2) -0.010(1) -0.004(1) 0.004(1)
C(3) 0.019(2) 0.028(2) 0.021(2) -0.010(2) -0.003(1) 0.001(1)
C(4) 0.021(2) 0.030(2) 0.025(2) -0.011(2) -0.005(1) -0.004(2)
C(5) 0.022(2) 0.018(2) 0.023(2) -0.006(1) 0.003(1) -0.003(1)
C(6) 0.019(2) 0.019(2) 0.026(2) -0.004(1) 0.000(1) -0.001(1)
C(7) 0.029(2) 0.060(3) 0.046(3) -0.024(2) 0.005(2) -0.004(2)
C(8) 0.024(2) 0.047(3) 0.039(3) 0.004(2) -0.005(2) 0.010(2)
C(9) 0.025(2) 0.116(6) 0.038(3) -0.022(3) -0.008(2) -0.024(3)
C(10) 0.019(2) 0.056(3) 0.024(2) -0.014(2) -0.004(1) -0.004(2)
C(11) 0.048(3) 0.031(2) 0.027(2) -0.003(2) 0.002(2) -0.005(2)
C(12) 0.042(3) 0.102(5) 0.059(4) -0.036(3) 0.029(3) -0.051(4)
C(13) 0.065(3) 0.026(2) 0.037(3) -0.006(2) -0.005(2) -0.004(2)
C(14) 0.032(2) 0.024(2) 0.027(2) -0.010(2) 0.002(2) -0.006(2)
C(15) 0.024(2) 0.025(2) 0.036(2) -0.012(2) -0.001(2) 0.001(2)
C(16) 0.037(3) 0.029(2) 0.052(3) -0.015(2) -0.002(2) 0.005(2)
C(17) 0.032(2) 0.032(2) 0.052(3) -0.012(2) -0.002(2) 0.015(2)
C(18) 0.024(2) 0.027(2) 0.031(2) -0.003(2) -0.001(2) 0.008(2)
C(19) 0.018(2) 0.020(2) 0.022(2) -0.001(1) -0.003(1) 0.001(1)
C(20) 0.024(2) 0.021(2) 0.019(2) -0.002(2) -0.003(1) -0.003(1)
C(21) 0.027(2) 0.035(2) 0.031(2) -0.004(2) -0.010(2) -0.003(2)
C(22) 0.027(2) 0.053(3) 0.039(2) -0.014(2) -0.015(2) -0.010(2)
C(23) 0.031(2) 0.039(3) 0.041(2) -0.020(2) -0.004(2) -0.012(2)
C(24) 0.019(2) 0.030(2) 0.029(2) -0.012(2) 0.000(1) -0.008(2)
C(25) 0.022(2) 0.027(2) 0.031(2) -0.014(2) 0.006(1) -0.006(2)
C(26) 0.049(3) 0.034(3) 0.046(3) -0.029(2) 0.006(2) -0.007(2)
C(27) 0.053(3) 0.035(3) 0.054(3) -0.025(2) 0.014(2) -0.002(2)
C(28) 0.053(3) 0.031(3) 0.048(3) -0.015(2) 0.008(2) 0.013(2)
C(29) 0.031(2) 0.027(2) 0.034(2) -0.005(2) 0.001(2) 0.008(2)
C(30) 0.022(2) 0.020(2) 0.019(2) -0.006(1) -0.001(1) 0.001(1)
C(31) 0.026(2) 0.050(3) 0.042(3) -0.007(2) -0.001(2) -0.020(2)
C(32) 0.040(3) 0.046(4) 0.086(5) 0.003(3) 0.002(3) 0.022(3)

loop_
_atom_type_symbol
_atom_type_description
_atom_type_scat_dispersion_real
_atom_type_scat_dispersion_imag
_atom_type_scat_source
C C 0.003 0.002
;International Tables for Crystallography
(1992, Vol. C, Tables 4.2.6.8 and 6.1.1.1)
;
H H 0.000 0.000
;International Tables for Crystallography
(1992, Vol. C, Table 6.1.1.2)
;
N N 0.006 0.003
;International Tables for Crystallography
(1992, Vol. C, Tables 4.2.6.8 and 6.1.1.1)
;
O O 0.011 0.006
;International Tables for Crystallography
(1992, Vol. C, Tables 4.2.6.8 and 6.1.1.1)
;
Ru Ru -1.259 0.836
;International Tables for Crystallography
(1992, Vol. C, Tables 4.2.6.8 and 6.1.1.1)
;

loop_
_geom_angle_atom_site_label_1
_geom_angle_atom_site_label_2
_geom_angle_atom_site_label_3
_geom_angle
_geom_angle_publ_flag
O(1) Ru(1) O(2) 80.7(1) yes
O(1) Ru(1) O(3) 167.8(1) yes
O(1) Ru(1) N(1) 92.6(1) yes
O(1) Ru(1) N(2) 92.3(1) yes
O(1) Ru(1) N(3) 90.1(1) yes
O(2) Ru(1) O(3) 87.1(1) yes
O(2) Ru(1) N(1) 98.9(1) yes
O(2) Ru(1) N(2) 172.8(1) yes
O(2) Ru(1) N(3) 102.1(1) yes
O(3) Ru(1) N(1) 89.1(1) yes
O(3) Ru(1) N(2) 99.9(1) yes
O(3) Ru(1) N(3) 92.6(1) yes
N(1) Ru(1) N(2) 79.4(1) yes
N(1) Ru(1) N(3) 159.0(1) yes
N(2) Ru(1) N(3) 79.7(1) yes
Ru(1) O(1) C(1) 112.6(2) yes
Ru(1) O(2) C(2) 113.3(2) yes
Ru(1) O(3) C(30) 127.1(2) yes
Ru(1) N(1) C(15) 126.7(3) yes
Ru(1) N(1) C(19) 114.0(3) yes
C(15) N(1) C(19) 119.2(4) yes
Ru(1) N(2) C(20) 119.6(3) yes
Ru(1) N(2) C(24) 118.3(3) yes
C(20) N(2) C(24) 121.9(3) yes
Ru(1) N(3) C(25) 113.7(3) yes
Ru(1) N(3) C(29) 127.3(3) yes
C(25) N(3) C(29) 119.0(4) yes
O(1) C(1) C(2) 116.9(3) yes
O(1) C(1) C(6) 122.6(3) yes
C(2) C(1) C(6) 120.5(3) yes
O(2) C(2) C(1) 116.5(3) yes
O(2) C(2) C(3) 123.3(3) yes
C(1) C(2) C(3) 120.1(3) yes
C(2) C(3) C(4) 116.9(3) yes
C(2) C(3) C(10) 120.3(3) yes
C(4) C(3) C(10) 122.8(3) yes
C(3) C(4) C(5) 123.5(3) yes
C(4) C(5) C(6) 118.2(3) yes
C(4) C(5) C(14) 119.9(3) yes
C(6) C(5) C(14) 121.8(3) yes
C(1) C(6) C(5) 120.6(3) yes
C(3) C(10) C(7) 109.2(4) yes
C(3) C(10) C(8) 109.6(4) yes
C(3) C(10) C(9) 112.1(4) yes
C(7) C(10) C(8) 109.5(4) yes
C(7) C(10) C(9) 109.2(4) yes
C(8) C(10) C(9) 107.1(4) yes
C(5) C(14) C(11) 113.1(4) yes
C(5) C(14) C(12) 110.3(3) yes
C(5) C(14) C(13) 107.9(3) yes
C(11) C(14) C(12) 107.3(4) yes
C(11) C(14) C(13) 108.8(4) yes
C(12) C(14) C(13) 109.3(5) yes
N(1) C(15) C(16) 122.2(4) yes
C(15) C(16) C(17) 119.1(4) yes
C(16) C(17) C(18) 119.3(4) yes
C(17) C(18) C(19) 119.3(4) yes
N(1) C(19) C(18) 120.8(4) yes
N(1) C(19) C(20) 114.6(3) yes
C(18) C(19) C(20) 124.6(4) yes
N(2) C(20) C(19) 112.3(3) yes
N(2) C(20) C(21) 121.3(4) yes
C(19) C(20) C(21) 126.3(4) yes
C(20) C(21) C(22) 117.5(4) yes
C(21) C(22) C(23) 121.0(4) yes
C(22) C(23) C(24) 119.3(4) yes
N(2) C(24) C(23) 118.8(4) yes
N(2) C(24) C(25) 112.8(3) yes
C(23) C(24) C(25) 128.3(4) yes
N(3) C(25) C(24) 115.2(3) yes
N(3) C(25) C(26) 120.6(4) yes
C(24) C(25) C(26) 124.1(4) yes
C(25) C(26) C(27) 118.9(5) yes
C(26) C(27) C(28) 120.9(4) yes
C(27) C(28) C(29) 118.6(5) yes
N(3) C(29) C(28) 122.0(5) yes
O(3) C(30) O(4) 126.9(4) yes
O(3) C(30) C(31) 113.3(3) yes
O(4) C(30) C(31) 119.8(3) yes

loop_
_geom_bond_atom_site_label_1
_geom_bond_atom_site_label_2
_geom_bond_distance
_geom_bond_publ_flag
Ru(1) O(1) 2.030(3) yes
Ru(1) O(2) 2.019(3) yes
Ru(1) O(3) 2.062(3) yes
Ru(1) N(1) 2.050(3) yes
Ru(1) N(2) 1.952(3) yes
Ru(1) N(3) 2.056(3) yes
O(1) C(1) 1.328(4) yes
O(2) C(2) 1.324(4) yes
O(3) C(30) 1.276(4) yes
O(4) C(30) 1.221(5) yes
O(5) C(32) 1.371(7) yes
N(1) C(15) 1.336(5) yes
N(1) C(19) 1.375(5) yes
N(2) C(20) 1.351(5) yes
N(2) C(24) 1.362(5) yes
N(3) C(25) 1.357(5) yes
N(3) C(29) 1.352(6) yes
C(1) C(2) 1.430(5) yes
C(1) C(6) 1.396(5) yes
C(2) C(3) 1.421(5) yes
C(3) C(4) 1.392(5) yes
C(3) C(10) 1.531(5) yes
C(4) C(5) 1.430(5) yes
C(5) C(6) 1.383(5) yes
C(5) C(14) 1.533(5) yes
C(7) C(10) 1.522(7) yes
C(8) C(10) 1.532(7) yes
C(9) C(10) 1.532(6) yes
C(11) C(14) 1.521(6) yes
C(12) C(14) 1.538(7) yes
C(13) C(14) 1.543(7) yes
C(15) C(16) 1.380(6) yes
C(16) C(17) 1.388(7) yes
C(17) C(18) 1.386(7) yes
C(18) C(19) 1.385(6) yes
C(19) C(20) 1.472(6) yes
C(20) C(21) 1.382(6) yes
C(21) C(22) 1.402(7) yes
C(22) C(23) 1.381(7) yes
C(23) C(24) 1.401(6) yes
C(24) C(25) 1.461(6) yes
C(25) C(26) 1.403(6) yes
C(26) C(27) 1.378(8) yes
C(27) C(28) 1.352(8) yes
C(28) C(29) 1.398(7) yes
C(30) C(31) 1.530(6) yes
